data_2235421
loop_
_publ_author_name
'Song, Rui-Feng'
'Zhu, Xue-Hua'
'Wang, Yu-Hong'

_publ_section_title
;
 Dibromido[methyl 2-(quinolin-8-yloxy-\k^2^<i>N</i>,<i>O</i>)acetic
 acid-\k<i>O</i>]mercury(II)
;
_journal_coeditor_code GG2082
_journal_issue 7
_journal_name_full 'Acta Crystallographica Section E'
_journal_page_first m968
_journal_paper_doi 10.1107/S1600536812028085
_journal_volume 68
_journal_year 2012
_chemical_formula_iupac '[Hg Br2 (C12 H11 N O3)]'
_chemical_formula_moiety 'C12 H11 Br2 Hg N O3'
_chemical_formula_sum 'C12 H11 Br2 Hg N O3'
_chemical_formula_weight 577.63
_chemical_name_systematic
;
Dibromido[methyl 2-(quinolin-8-yloxy-\k^2^<i>N</i>,<i>O</i>)acetic
acid-\k<i>O</i>]mercury(II)
;
_space_group_IT_number 2
_symmetry_cell_setting triclinic
_symmetry_space_group_name_Hall '-P 1'
_symmetry_space_group_name_H-M 'P -1'
_atom_sites_solution_hydrogens geom
_atom_sites_solution_primary direct
_atom_sites_solution_secondary difmap
_audit_creation_method SHELXL-97
_cell_angle_alpha 72.102(11)
_cell_angle_beta 74.966(12)
_cell_angle_gamma 70.740(11)
_cell_formula_units_Z 2
_cell_length_a 7.3132(8)
_cell_length_b 9.9385(10)
_cell_length_c 10.9902(10)
_cell_measurement_reflns_used 3544
_cell_measurement_temperature 223(2)
_cell_measurement_theta_max 27.5
_cell_measurement_theta_min 3.2
_cell_volume 706.40(14)
_computing_cell_refinement 'CrystalClear (Rigaku, 2001)'
_computing_data_collection 'CrystalClear (Rigaku, 2001)'
_computing_data_reduction 'CrystalStructure (Rigaku, 2004)'
_computing_molecular_graphics 'SHELXTL (Sheldrick, 2008)'
_computing_publication_material 'SHELXTL (Sheldrick, 2008)'
_computing_structure_refinement 'SHELXL97 (Sheldrick, 2008)'
_computing_structure_solution 'SHELXS97 (Sheldrick, 2008)'
_diffrn_ambient_temperature 223(2)
_diffrn_detector_area_resol_mean 14.63
_diffrn_measured_fraction_theta_full 0.992
_diffrn_measured_fraction_theta_max 0.992
_diffrn_measurement_device_type 'Rigaku Saturn'
_diffrn_measurement_method \w
_diffrn_radiation_monochromator graphite
_diffrn_radiation_source 'fine-focus sealed tube'
_diffrn_radiation_type MoK\a
_diffrn_radiation_wavelength 0.71075
_diffrn_reflns_av_R_equivalents 0.0677
_diffrn_reflns_av_sigmaI/netI 0.1052
_diffrn_reflns_limit_h_max 8
_diffrn_reflns_limit_h_min -8
_diffrn_reflns_limit_k_max 12
_diffrn_reflns_limit_k_min -11
_diffrn_reflns_limit_l_max 13
_diffrn_reflns_limit_l_min -12
_diffrn_reflns_number 6021
_diffrn_reflns_theta_full 25.50
_diffrn_reflns_theta_max 25.50
_diffrn_reflns_theta_min 3.17
_exptl_absorpt_coefficient_mu 16.552
_exptl_absorpt_correction_T_max 0.1365
_exptl_absorpt_correction_T_min 0.0443
_exptl_absorpt_correction_type multi-scan
_exptl_absorpt_process_details '(<i>REQAB</i>; Jacobson, 1998)'
_exptl_crystal_colour colorless
_exptl_crystal_density_diffrn 2.716
_exptl_crystal_density_method 'not measured'
_exptl_crystal_description prism
_exptl_crystal_F_000 528
_exptl_crystal_size_max 0.50
_exptl_crystal_size_mid 0.40
_exptl_crystal_size_min 0.20
_refine_diff_density_max 2.413
_refine_diff_density_min -2.035
_refine_ls_extinction_method none
_refine_ls_goodness_of_fit_ref 0.802
_refine_ls_hydrogen_treatment constr
_refine_ls_matrix_type full
_refine_ls_number_parameters 174
_refine_ls_number_reflns 2599
_refine_ls_number_restraints 0
_refine_ls_restrained_S_all 0.802
_refine_ls_R_factor_all 0.0450
_refine_ls_R_factor_gt 0.0383
_refine_ls_shift/su_max 0.000
_refine_ls_shift/su_mean 0.000
_refine_ls_structure_factor_coef Fsqd
_refine_ls_weighting_details 'w=1/[\s^2^(Fo^2^)+(0.0232P)^2^] where P=(Fo^2^+2Fc^2^)/3'
_refine_ls_weighting_scheme calc
_refine_ls_wR_factor_gt 0.0731
_refine_ls_wR_factor_ref 0.0742
_reflns_number_gt 1949
_reflns_number_total 2599
_reflns_threshold_expression I>2\s(I)
_cod_data_source_file gg2082.cif
_cod_data_source_block I
_cod_database_code 2235421
_cod_database_fobs_code 2235421

loop_
_symmetry_equiv_pos_as_xyz
'x, y, z'
'-x, -y, -z'

loop_
_atom_site_type_symbol
_atom_site_label
_atom_site_fract_x
_atom_site_fract_y
_atom_site_fract_z
_atom_site_U_iso_or_equiv
_atom_site_adp_type
_atom_site_calc_flag
_atom_site_refinement_flags
_atom_site_occupancy
_atom_site_symmetry_multiplicity
Hg Hg1 1.01854(5) 0.82765(4) 0.67755(3) 0.02656(13) Uani d . 1 1
Br Br1 1.28595(13) 0.77673(12) 0.79728(8) 0.0324(3) Uani d . 1 1
Br Br2 0.72668(13) 0.98864(11) 0.58446(8) 0.0316(3) Uani d . 1 1
O O1 0.9081(8) 0.5789(7) 0.8222(5) 0.0260(15) Uani d . 1 1
O O2 0.5235(8) 0.7032(7) 1.0669(5) 0.0303(16) Uani d . 1 1
O O3 0.7280(9) 0.8198(7) 0.9145(6) 0.0311(16) Uani d . 1 1
N N1 1.1332(9) 0.6134(8) 0.5841(6) 0.0211(17) Uani d . 1 1
C C1 1.2348(12) 0.6300(10) 0.4657(8) 0.023(2) Uani d . 1 1
H H1 1.2428 0.7252 0.4193 0.028 Uiso calc R 1 1
C C2 1.3332(12) 0.5136(11) 0.4032(8) 0.029(2) Uani d . 1 1
H H2 1.4003 0.5321 0.3170 0.035 Uiso calc R 1 1
C C3 1.3281(12) 0.3746(11) 0.4709(8) 0.026(2) Uani d . 1 1
H H3 1.3952 0.2947 0.4330 0.032 Uiso calc R 1 1
C C4 1.2191(11) 0.3517(10) 0.6005(7) 0.020(2) Uani d . 1 1
C C5 1.2060(12) 0.2104(10) 0.6737(9) 0.029(2) Uani d . 1 1
H H5 1.2722 0.1280 0.6392 0.035 Uiso calc R 1 1
C C6 1.0952(13) 0.1947(11) 0.7963(9) 0.033(3) Uani d . 1 1
H H6 1.0871 0.1005 0.8461 0.040 Uiso calc R 1 1
C C7 0.9956(12) 0.3148(11) 0.8475(8) 0.026(2) Uani d . 1 1
H H7 0.9182 0.3007 0.9309 0.031 Uiso calc R 1 1
C C8 1.0058(11) 0.4532(10) 0.7809(8) 0.021(2) Uani d . 1 1
C C9 1.1234(11) 0.4738(10) 0.6524(8) 0.019(2) Uani d . 1 1
C C10 0.7609(12) 0.5656(11) 0.9358(8) 0.027(2) Uani d . 1 1
H H10A 0.8196 0.4930 1.0083 0.033 Uiso calc R 1 1
H H10B 0.6588 0.5320 0.9205 0.033 Uiso calc R 1 1
C C11 0.6734(13) 0.7084(12) 0.9681(8) 0.031(3) Uani d . 1 1
C C12 0.4182(13) 0.8376(12) 1.1065(9) 0.041(3) Uani d . 1 1
H H12A 0.5058 0.8692 1.1378 0.062 Uiso calc R 1 1
H H12B 0.3083 0.8212 1.1754 0.062 Uiso calc R 1 1
H H12C 0.3696 0.9130 1.0331 0.062 Uiso calc R 1 1

loop_
_atom_site_aniso_label
_atom_site_aniso_U_11
_atom_site_aniso_U_22
_atom_site_aniso_U_33
_atom_site_aniso_U_12
_atom_site_aniso_U_13
_atom_site_aniso_U_23
Hg1 0.0287(2) 0.0224(2) 0.02744(19) -0.00666(15) -0.00615(14) -0.00383(15)
Br1 0.0335(5) 0.0360(7) 0.0283(5) -0.0116(5) -0.0083(4) -0.0042(4)
Br2 0.0288(5) 0.0271(6) 0.0362(5) -0.0052(4) -0.0077(4) -0.0051(4)
O1 0.031(3) 0.021(4) 0.022(3) -0.012(3) 0.010(3) -0.008(3)
O2 0.036(3) 0.029(4) 0.023(3) -0.013(3) 0.014(3) -0.014(3)
O3 0.040(4) 0.017(4) 0.032(3) -0.009(3) 0.005(3) -0.008(3)
N1 0.020(4) 0.028(5) 0.018(4) -0.012(3) 0.003(3) -0.008(3)
C1 0.027(5) 0.019(6) 0.028(5) -0.010(4) -0.012(4) -0.001(4)
C2 0.025(5) 0.036(7) 0.028(5) -0.013(5) -0.002(4) -0.007(5)
C3 0.019(4) 0.031(6) 0.034(5) 0.000(4) -0.009(4) -0.018(5)
C4 0.014(4) 0.021(6) 0.022(4) -0.002(4) -0.001(3) -0.005(4)
C5 0.033(5) 0.014(6) 0.043(5) 0.000(4) -0.010(4) -0.014(4)
C6 0.040(6) 0.023(6) 0.033(5) -0.014(5) -0.005(4) 0.002(5)
C7 0.024(5) 0.025(6) 0.025(5) -0.002(4) -0.001(4) -0.010(4)
C8 0.018(4) 0.021(6) 0.026(4) -0.006(4) -0.003(3) -0.010(4)
C9 0.016(4) 0.019(6) 0.024(4) -0.003(4) -0.006(3) -0.007(4)
C10 0.025(5) 0.028(6) 0.027(5) -0.006(4) 0.000(4) -0.009(4)
C11 0.029(5) 0.046(8) 0.017(4) -0.013(5) -0.007(4) 0.000(5)
C12 0.034(5) 0.038(8) 0.047(6) -0.012(5) 0.009(5) -0.015(5)

loop_
_atom_type_symbol
_atom_type_description
_atom_type_scat_dispersion_real
_atom_type_scat_dispersion_imag
_atom_type_scat_source
C C 0.0033 0.0016 'International Tables Vol C Tables 4.2.6.8 and 6.1.1.4'
H H 0.0000 0.0000 'International Tables Vol C Tables 4.2.6.8 and 6.1.1.4'
N N 0.0061 0.0033 'International Tables Vol C Tables 4.2.6.8 and 6.1.1.4'
O O 0.0106 0.0060 'International Tables Vol C Tables 4.2.6.8 and 6.1.1.4'
Hg Hg -2.3894 9.2266 'International Tables Vol C Tables 4.2.6.8 and 6.1.1.4'
Br Br -0.2901 2.4595 'International Tables Vol C Tables 4.2.6.8 and 6.1.1.4'

loop_
_geom_angle_atom_site_label_1
_geom_angle_atom_site_label_2
_geom_angle_atom_site_label_3
_geom_angle
N1 Hg1 Br2 106.34(15)
N1 Hg1 Br1 100.31(15)
Br2 Hg1 Br1 152.65(4)
C8 O1 C10 116.2(7)
C11 O2 C12 117.3(8)
C1 N1 C9 117.8(8)
C1 N1 Hg1 116.8(6)
C9 N1 Hg1 124.7(5)
N1 C1 C2 124.2(8)
N1 C1 H1 117.9
C2 C1 H1 117.9
C3 C2 C1 118.5(9)
C3 C2 H2 120.8
C1 C2 H2 120.8
C2 C3 C4 119.0(10)
C2 C3 H3 120.5
C4 C3 H3 120.5
C9 C4 C5 120.5(8)
C9 C4 C3 118.2(8)
C5 C4 C3 121.3(9)
C6 C5 C4 119.1(9)
C6 C5 H5 120.5
C4 C5 H5 120.5
C5 C6 C7 121.0(9)
C5 C6 H6 119.5
C7 C6 H6 119.5
C8 C7 C6 122.0(8)
C8 C7 H7 119.0
C6 C7 H7 119.0
C7 C8 O1 126.1(8)
C7 C8 C9 118.6(9)
O1 C8 C9 115.3(7)
N1 C9 C4 122.2(7)
N1 C9 C8 119.0(8)
C4 C9 C8 118.8(8)
O1 C10 C11 109.4(7)
O1 C10 H10A 109.8
C11 C10 H10A 109.8
O1 C10 H10B 109.8
C11 C10 H10B 109.8
H10A C10 H10B 108.2
O3 C11 O2 122.8(10)
O3 C11 C10 126.2(8)
O2 C11 C10 111.0(8)
O2 C12 H12A 109.5
O2 C12 H12B 109.5
H12A C12 H12B 109.5
O2 C12 H12C 109.5
H12A C12 H12C 109.5
H12B C12 H12C 109.5

loop_
_geom_bond_atom_site_label_1
_geom_bond_atom_site_label_2
_geom_bond_distance
_geom_bond_publ_flag
Hg1 Br1 2.4667(9) y
Hg1 Br2 2.4569(10) y
Hg1 N1 2.451(8) y
O1 C8 1.367(11) ?
O1 C10 1.425(9) ?
O2 C11 1.330(10) ?
O2 C12 1.440(12) ?
O3 C11 1.225(11) ?
N1 C1 1.312(10) ?
N1 C9 1.375(11) ?
C1 C2 1.418(14) ?
C1 H1 0.9400 ?
C2 C3 1.361(12) ?
C2 H2 0.9400 ?
C3 C4 1.431(11) ?
C3 H3 0.9400 ?
C4 C9 1.396(13) ?
C4 C5 1.409(12) ?
C5 C6 1.372(12) ?
C5 H5 0.9400 ?
C6 C7 1.378(14) ?
C6 H6 0.9400 ?
C7 C8 1.362(12) ?
C7 H7 0.9400 ?
C8 C9 1.444(11) ?
C10 C11 1.463(14) ?
C10 H10A 0.9800 ?
C10 H10B 0.9800 ?
C12 H12A 0.9700 ?
C12 H12B 0.9700 ?
C12 H12C 0.9700 ?

loop_
_geom_torsion_atom_site_label_1
_geom_torsion_atom_site_label_2
_geom_torsion_atom_site_label_3
_geom_torsion_atom_site_label_4
_geom_torsion
Br2 Hg1 N1 C1 79.0(6)
Br1 Hg1 N1 C1 -94.8(6)
Br2 Hg1 N1 C9 -110.8(6)
Br1 Hg1 N1 C9 75.4(6)
C9 N1 C1 C2 0.7(12)
Hg1 N1 C1 C2 171.6(6)
N1 C1 C2 C3 -2.1(13)
C1 C2 C3 C4 1.9(12)
C2 C3 C4 C9 -0.5(11)
C2 C3 C4 C5 178.7(7)
C9 C4 C5 C6 1.0(12)
C3 C4 C5 C6 -178.2(8)
C4 C5 C6 C7 0.8(14)
C5 C6 C7 C8 -1.6(14)
C6 C7 C8 O1 178.0(8)
C6 C7 C8 C9 0.6(13)
C10 O1 C8 C7 -9.9(12)
C10 O1 C8 C9 167.5(7)
C1 N1 C9 C4 0.9(11)
Hg1 N1 C9 C4 -169.3(6)
C1 N1 C9 C8 -177.4(7)
Hg1 N1 C9 C8 12.4(10)
C5 C4 C9 N1 179.8(7)
C3 C4 C9 N1 -1.0(11)
C5 C4 C9 C8 -1.9(12)
C3 C4 C9 C8 177.3(7)
C7 C8 C9 N1 179.5(7)
O1 C8 C9 N1 1.8(11)
C7 C8 C9 C4 1.1(11)
O1 C8 C9 C4 -176.5(7)
C8 O1 C10 C11 179.0(7)
C12 O2 C11 O3 2.8(12)
C12 O2 C11 C10 -177.8(7)
O1 C10 C11 O3 -6.2(12)
O1 C10 C11 O2 174.5(6)
